data_7156852
loop_
_publ_author_name
'Wu, Yufeng'
'Tian, Bing'
'Hu, Chao'
'Sekine, Kohei'
'Rudolph, Matthias'
'Rominger, Frank'
'Hashmi, A Stephen K'

_publ_section_title
;
 Chemodivergent reaction of azomethine imines and 2H-azirines for the
 synthesis of nitrogen-containing scaffolds.
;
_journal_issue 22
_journal_name_full 'Organic &amp; biomolecular chemistry'
_journal_page_first 5505
_journal_page_last 5508
_journal_paper_doi 10.1039/c9ob00740g
_journal_volume 17
_journal_year 2019
_chemical_formula_sum 'C30.5 H26 Cl N3 O'
_chemical_formula_weight 485.99
_space_group_crystal_system triclinic
_space_group_IT_number 2
_space_group_name_Hall '-P 1'
_space_group_name_H-M_alt 'P -1'
_symmetry_space_group_name_Hall '-P 1'
_symmetry_space_group_name_H-M 'P -1'
_atom_sites_solution_hydrogens geom
_audit_creation_method SHELXL-2018/3
_audit_update_record
;
2019-03-13 deposited with the CCDC.    2019-05-07 downloaded from the CCDC.
;
_cell_angle_alpha 87.2358(13)
_cell_angle_beta 82.3312(13)
_cell_angle_gamma 64.4367(12)
_cell_formula_units_Z 2
_cell_length_a 9.6209(8)
_cell_length_b 10.4364(8)
_cell_length_c 14.6138(12)
_cell_measurement_reflns_used 4817
_cell_measurement_temperature 200(2)
_cell_measurement_theta_max 25.44
_cell_measurement_theta_min 2.37
_cell_volume 1311.79(18)
_computing_cell_refinement 'Bruker SAINT'
_computing_data_collection 'Bruker APEX2'
_computing_data_reduction 'Bruker SAINT'
_computing_molecular_graphics 'Bruker SHELXTL'
_computing_publication_material 'Bruker SHELXTL'
_computing_structure_refinement 'SHELXL-2018/3 (Sheldrick, 2018)'
_computing_structure_solution 'SHELXT-2014 (Sheldrick 2014)'
_diffrn_ambient_temperature 200(2)
_diffrn_measured_fraction_theta_full 0.999
_diffrn_measured_fraction_theta_max 0.997
_diffrn_measurement_device_type 'Bruker APEX-II Quazar area detector'
_diffrn_measurement_method '\f and \w scans'
_diffrn_radiation_type MoK\a
_diffrn_radiation_wavelength 0.71073
_diffrn_reflns_av_R_equivalents 0.0511
_diffrn_reflns_av_unetI/netI 0.0541
_diffrn_reflns_Laue_measured_fraction_full 0.999
_diffrn_reflns_Laue_measured_fraction_max 0.997
_diffrn_reflns_limit_h_max 13
_diffrn_reflns_limit_h_min -13
_diffrn_reflns_limit_k_max 14
_diffrn_reflns_limit_k_min -14
_diffrn_reflns_limit_l_max 20
_diffrn_reflns_limit_l_min -20
_diffrn_reflns_number 28832
_diffrn_reflns_point_group_measured_fraction_full 0.999
_diffrn_reflns_point_group_measured_fraction_max 0.997
_diffrn_reflns_theta_full 25.242
_diffrn_reflns_theta_max 29.688
_diffrn_reflns_theta_min 1.406
_diffrn_source 'ImuS microsource'
_exptl_absorpt_coefficient_mu 0.173
_exptl_absorpt_correction_T_max 0.9599
_exptl_absorpt_correction_T_min 0.9102
_exptl_absorpt_correction_type multi-scan
_exptl_absorpt_process_details
;
Sheldrick, G. M. (2008). <i>SADABS</i>. University of G\"ottingen, Germany.
;
_exptl_crystal_colour colourless
_exptl_crystal_density_diffrn 1.230
_exptl_crystal_description brick
_exptl_crystal_F_000 510
_exptl_crystal_size_max 0.209
_exptl_crystal_size_mid 0.177
_exptl_crystal_size_min 0.145
_refine_diff_density_max 0.814
_refine_diff_density_min -0.639
_refine_diff_density_rms 0.061
_refine_ls_extinction_method none
_refine_ls_goodness_of_fit_ref 1.049
_refine_ls_hydrogen_treatment constr
_refine_ls_matrix_type full
_refine_ls_number_parameters 334
_refine_ls_number_reflns 7431
_refine_ls_number_restraints 8
_refine_ls_restrained_S_all 1.052
_refine_ls_R_factor_all 0.1104
_refine_ls_R_factor_gt 0.0726
_refine_ls_shift/su_max 0.000
_refine_ls_shift/su_mean 0.000
_refine_ls_structure_factor_coef Fsqd
_refine_ls_weighting_details 'w=1/[\s^2^(Fo^2^)+(0.0955P)^2^+0.6103P] where P=(Fo^2^+2Fc^2^)/3'
_refine_ls_weighting_scheme calc
_refine_ls_wR_factor_gt 0.1863
_refine_ls_wR_factor_ref 0.2137
_reflns_Friedel_coverage 0.000
_reflns_number_gt 4772
_reflns_number_total 7431
_reflns_threshold_expression 'I > 2\s(I)'
_cod_data_source_file c9ob00740g2.cif
_cod_data_source_block yw7
_cod_depositor_comments 'Adding full bibliography for 7156851--7156854.cif.'
_cod_original_formula_sum 'C30.50 H26 Cl N3 O'
_cod_database_code 7156852
_shelx_shelxl_version_number 2018/3
_shelx_space_group_comment
; 
The symmetry employed for this shelxl refinement is uniquely defined 
by the following loop, which should always be used as a source of 
symmetry information in preference to the above space-group names. 
They are only intended as comments. 
;
_shelx_estimated_absorpt_t_min 0.965
_shelx_estimated_absorpt_t_max 0.975

loop_
_space_group_symop_operation_xyz
'x, y, z'
'-x, -y, -z'

loop_
_atom_site_label
_atom_site_type_symbol
_atom_site_fract_x
_atom_site_fract_y
_atom_site_fract_z
_atom_site_U_iso_or_equiv
_atom_site_adp_type
_atom_site_occupancy
_atom_site_site_symmetry_order
_atom_site_calc_flag
_atom_site_refinement_flags_posn
_atom_site_refinement_flags_adp
_atom_site_refinement_flags_occupancy
_atom_site_disorder_assembly
_atom_site_disorder_group
N1 N 0.46025(18) 0.56881(17) 0.72066(10) 0.0244(3) Uani 1 1 d . . . . .
C2 C 0.5471(2) 0.4761(2) 0.63918(13) 0.0275(4) Uani 1 1 d . . . . .
H2 H 0.495558 0.421468 0.615497 0.033 Uiso 1 1 calc R U . . .
C3 C 0.5976(2) 0.43544(19) 0.73278(13) 0.0235(4) Uani 1 1 d . . . . .
N4 N 0.53809(17) 0.34053(16) 0.78392(11) 0.0244(3) Uani 1 1 d . . . . .
N5 N 0.38634(17) 0.42682(16) 0.83044(11) 0.0237(3) Uani 1 1 d . . . . .
C6 C 0.3244(2) 0.54175(19) 0.76399(12) 0.0232(4) Uani 1 1 d . . . . .
H6 H 0.285344 0.507211 0.714872 0.028 Uiso 1 1 calc R U . . .
C7 C 0.4027(2) 0.4820(2) 0.91727(13) 0.0284(4) Uani 1 1 d . . . . .
H7A H 0.462614 0.539169 0.904193 0.034 Uiso 1 1 calc R U . . .
H7B H 0.458778 0.402361 0.957600 0.034 Uiso 1 1 calc R U . . .
C8 C 0.2412(2) 0.5736(2) 0.96484(14) 0.0338(5) Uani 1 1 d . . . . .
H8A H 0.184528 0.514368 0.981517 0.041 Uiso 1 1 calc R U . . .
H8B H 0.249279 0.614943 1.022368 0.041 Uiso 1 1 calc R U . . .
C11 C 0.1938(2) 0.6751(2) 0.80688(14) 0.0269(4) Uani 1 1 d . . . . .
C12 C 0.1527(2) 0.6914(2) 0.90191(14) 0.0303(4) Uani 1 1 d . . . . .
C13 C 0.0286(3) 0.8170(3) 0.93654(17) 0.0416(5) Uani 1 1 d . . . . .
H13 H -0.000465 0.829924 1.001348 0.050 Uiso 1 1 calc R U . . .
C14 C -0.0521(3) 0.9224(3) 0.8779(2) 0.0487(6) Uani 1 1 d . . . . .
H14 H -0.135869 1.007430 0.902525 0.058 Uiso 1 1 calc R U . . .
C15 C -0.0117(3) 0.9049(2) 0.78349(19) 0.0462(6) Uani 1 1 d . . . . .
H15 H -0.068258 0.977343 0.743136 0.055 Uiso 1 1 calc R U . . .
C16 C 0.1112(2) 0.7817(2) 0.74795(16) 0.0357(5) Uani 1 1 d . . . . .
H16 H 0.139440 0.769717 0.683048 0.043 Uiso 1 1 calc R U . . .
C21 C 0.6298(3) 0.5329(3) 0.56749(13) 0.0346(5) Uani 1 1 d . . . . .
C22 C 0.5683(4) 0.6758(3) 0.54869(19) 0.0670(9) Uani 1 1 d . . . . .
H22 H 0.473607 0.739324 0.582394 0.080 Uiso 1 1 calc R U . . .
C23 C 0.6456(6) 0.7267(4) 0.4801(2) 0.0982(15) Uani 1 1 d . . . . .
H23 H 0.602859 0.825241 0.466679 0.118 Uiso 1 1 calc R U . . .
C24 C 0.7841(5) 0.6354(5) 0.4312(2) 0.0861(13) Uani 1 1 d . . . . .
H24 H 0.838464 0.671440 0.386097 0.103 Uiso 1 1 calc R U . . .
C25 C 0.8413(4) 0.4955(5) 0.44770(19) 0.0666(9) Uani 1 1 d . . . . .
H25 H 0.934485 0.432187 0.412578 0.080 Uiso 1 1 calc R U . . .
C26 C 0.7653(3) 0.4424(3) 0.51585(17) 0.0504(6) Uani 1 1 d . . . . .
H26 H 0.806957 0.343157 0.526915 0.060 Uiso 1 1 calc R U . . .
C31 C 0.7385(2) 0.4383(2) 0.76251(13) 0.0253(4) Uani 1 1 d . . . . .
C32 C 0.7440(3) 0.5653(2) 0.78046(17) 0.0372(5) Uani 1 1 d . . . . .
H32 H 0.656576 0.653044 0.774012 0.045 Uiso 1 1 calc R U . . .
C33 C 0.8771(3) 0.5640(3) 0.80782(18) 0.0457(6) Uani 1 1 d . . . . .
H33 H 0.880188 0.651231 0.820268 0.055 Uiso 1 1 calc R U . . .
C34 C 1.0050(3) 0.4379(3) 0.81715(16) 0.0417(6) Uani 1 1 d . . . . .
H34 H 1.095758 0.438094 0.835822 0.050 Uiso 1 1 calc R U . . .
C35 C 1.0007(2) 0.3112(3) 0.79928(16) 0.0389(5) Uani 1 1 d . . . . .
H35 H 1.088612 0.223917 0.805666 0.047 Uiso 1 1 calc R U . . .
C36 C 0.8678(2) 0.3112(2) 0.77193(15) 0.0334(5) Uani 1 1 d . . . . .
H36 H 0.865304 0.223745 0.759598 0.040 Uiso 1 1 calc R U . . .
C40 C 0.5729(2) 0.2088(2) 0.74822(14) 0.0281(4) Uani 1 1 d . . . . .
O40 O 0.67875(17) 0.15750(16) 0.68555(11) 0.0386(4) Uani 1 1 d . . . . .
C41 C 0.4857(2) 0.1269(2) 0.79207(16) 0.0326(5) Uani 1 1 d . . . . .
C42 C 0.4720(3) 0.0300(3) 0.7356(2) 0.0487(6) Uani 1 1 d . . . . .
H42 H 0.511625 0.021756 0.671976 0.058 Uiso 1 1 calc R U . . .
C43 C 0.4001(3) -0.0545(3) 0.7728(2) 0.0602(8) Uani 1 1 d . . . . .
H43 H 0.389510 -0.119683 0.734171 0.072 Uiso 1 1 calc R U . . .
C44 C 0.3442(3) -0.0445(3) 0.8649(2) 0.0572(8) Uani 1 1 d . . . . .
H44 H 0.294711 -0.102248 0.889742 0.069 Uiso 1 1 calc R U . . .
C45 C 0.3596(3) 0.0486(3) 0.9208(2) 0.0504(6) Uani 1 1 d . . . . .
H45 H 0.322739 0.053956 0.984777 0.061 Uiso 1 1 calc R U . . .
C46 C 0.4294(3) 0.1356(2) 0.88433(17) 0.0392(5) Uani 1 1 d . . . . .
H46 H 0.438070 0.201280 0.923384 0.047 Uiso 1 1 calc R U . . .
C51 C 0.076(3) 1.093(3) 0.4596(17) 0.54(4) Uani 0.5 1 d D . P A -1
H51A H 0.149345 1.057322 0.402444 0.652 Uiso 0.5 1 calc R U P A -1
H51B H 0.020041 1.197528 0.459712 0.652 Uiso 0.5 1 calc R U P A -1
Cl1 Cl 0.1667(10) 1.0190(6) 0.5685(5) 0.266(3) Uani 0.5 1 d D . P A -1
Cl2 Cl -0.0574(9) 1.0004(10) 0.4862(5) 0.334(8) Uani 0.5 1 d D . P A -1

loop_
_atom_site_aniso_label
_atom_site_aniso_U_11
_atom_site_aniso_U_22
_atom_site_aniso_U_33
_atom_site_aniso_U_23
_atom_site_aniso_U_13
_atom_site_aniso_U_12
N1 0.0233(8) 0.0266(8) 0.0229(7) 0.0015(6) -0.0036(6) -0.0104(6)
C2 0.0280(9) 0.0315(10) 0.0234(9) -0.0007(7) -0.0032(7) -0.0130(8)
C3 0.0218(8) 0.0235(9) 0.0265(9) 0.0000(7) -0.0030(7) -0.0107(7)
N4 0.0211(7) 0.0241(8) 0.0280(8) -0.0005(6) -0.0018(6) -0.0100(6)
N5 0.0196(7) 0.0259(8) 0.0250(8) 0.0003(6) -0.0034(6) -0.0090(6)
C6 0.0206(8) 0.0266(9) 0.0240(9) 0.0010(7) -0.0057(7) -0.0109(7)
C7 0.0285(10) 0.0355(10) 0.0235(9) -0.0003(8) -0.0066(7) -0.0147(8)
C8 0.0326(11) 0.0417(12) 0.0259(10) -0.0045(8) -0.0001(8) -0.0155(9)
C11 0.0226(9) 0.0268(9) 0.0323(10) -0.0020(8) -0.0026(7) -0.0116(8)
C12 0.0236(9) 0.0339(10) 0.0340(10) -0.0041(8) 0.0001(8) -0.0135(8)
C13 0.0346(12) 0.0394(12) 0.0438(13) -0.0095(10) 0.0087(10) -0.0121(10)
C14 0.0346(12) 0.0323(12) 0.0646(17) -0.0088(11) 0.0070(11) -0.0037(10)
C15 0.0381(13) 0.0289(11) 0.0603(16) 0.0071(11) -0.0049(11) -0.0046(10)
C16 0.0320(11) 0.0304(11) 0.0404(12) 0.0034(9) -0.0044(9) -0.0097(9)
C21 0.0402(12) 0.0492(13) 0.0210(9) 0.0019(9) -0.0042(8) -0.0254(10)
C22 0.104(3) 0.0542(17) 0.0409(14) 0.0042(13) 0.0135(15) -0.0384(18)
C23 0.175(5) 0.082(3) 0.0516(19) 0.0088(18) 0.020(2) -0.079(3)
C24 0.133(3) 0.137(4) 0.0333(15) 0.0022(19) 0.0090(18) -0.106(3)
C25 0.0530(17) 0.125(3) 0.0360(14) -0.0064(16) 0.0063(12) -0.054(2)
C26 0.0362(12) 0.0739(19) 0.0418(13) -0.0027(12) 0.0017(10) -0.0259(13)
C31 0.0210(8) 0.0329(10) 0.0238(9) 0.0003(7) -0.0018(7) -0.0135(8)
C32 0.0321(11) 0.0334(11) 0.0513(13) 0.0030(9) -0.0102(10) -0.0179(9)
C33 0.0430(13) 0.0503(14) 0.0600(15) 0.0045(12) -0.0126(11) -0.0340(12)
C34 0.0293(11) 0.0638(16) 0.0426(12) 0.0047(11) -0.0076(9) -0.0295(11)
C35 0.0219(10) 0.0501(14) 0.0408(12) 0.0044(10) -0.0060(9) -0.0117(9)
C36 0.0271(10) 0.0341(11) 0.0392(11) 0.0000(9) -0.0071(8) -0.0123(9)
C40 0.0260(9) 0.0240(9) 0.0339(10) 0.0007(8) -0.0072(8) -0.0095(8)
O40 0.0336(8) 0.0319(8) 0.0454(9) -0.0068(7) 0.0036(7) -0.0111(7)
C41 0.0283(10) 0.0244(10) 0.0463(12) 0.0043(8) -0.0095(9) -0.0116(8)
C42 0.0532(15) 0.0373(13) 0.0620(16) -0.0049(11) -0.0095(12) -0.0242(12)
C43 0.0580(17) 0.0410(14) 0.096(2) -0.0048(15) -0.0135(16) -0.0329(13)
C44 0.0423(14) 0.0391(14) 0.098(2) 0.0184(14) -0.0134(15) -0.0256(12)
C45 0.0445(14) 0.0459(14) 0.0651(17) 0.0193(12) -0.0072(12) -0.0251(12)
C46 0.0389(12) 0.0370(12) 0.0467(13) 0.0089(10) -0.0091(10) -0.0206(10)
C51 1.13(9) 0.122(18) 0.119(16) -0.079(15) -0.06(3) -0.02(3)
Cl1 0.395(10) 0.207(5) 0.253(6) 0.082(5) -0.084(6) -0.179(6)
Cl2 0.297(9) 0.268(10) 0.213(7) -0.119(7) -0.159(7) 0.137(8)

loop_
_atom_type_symbol
_atom_type_description
_atom_type_scat_dispersion_real
_atom_type_scat_dispersion_imag
_atom_type_scat_source
C C 0.0033 0.0016 'International Tables Vol C Tables 4.2.6.8 and 6.1.1.4'
H H 0.0000 0.0000 'International Tables Vol C Tables 4.2.6.8 and 6.1.1.4'
N N 0.0061 0.0033 'International Tables Vol C Tables 4.2.6.8 and 6.1.1.4'
O O 0.0106 0.0060 'International Tables Vol C Tables 4.2.6.8 and 6.1.1.4'
Cl Cl 0.1484 0.1585 'International Tables Vol C Tables 4.2.6.8 and 6.1.1.4'

loop_
_geom_angle_atom_site_label_1
_geom_angle_atom_site_label_2
_geom_angle_atom_site_label_3
_geom_angle
C3 N1 C2 60.71(12)
C3 N1 C6 104.67(13)
C2 N1 C6 112.76(15)
N1 C2 C21 116.78(17)
N1 C2 C3 59.26(12)
C21 C2 C3 122.22(17)
N1 C2 H2 115.6
C21 C2 H2 115.6
C3 C2 H2 115.6
N1 C3 N4 105.90(14)
N1 C3 C31 120.37(15)
N4 C3 C31 116.66(15)
N1 C3 C2 60.03(12)
N4 C3 C2 114.88(15)
C31 C3 C2 124.67(16)
C40 N4 N5 121.03(15)
C40 N4 C3 120.34(15)
N5 N4 C3 108.04(13)
N4 N5 C6 101.89(13)
N4 N5 C7 109.06(14)
C6 N5 C7 111.02(15)
N5 C6 N1 105.97(13)
N5 C6 C11 113.53(15)
N1 C6 C11 111.50(15)
N5 C6 H6 108.6
N1 C6 H6 108.6
C11 C6 H6 108.6
N5 C7 C8 108.12(15)
N5 C7 H7A 110.1
C8 C7 H7A 110.1
N5 C7 H7B 110.1
C8 C7 H7B 110.1
H7A C7 H7B 108.4
C12 C8 C7 110.26(16)
C12 C8 H8A 109.6
C7 C8 H8A 109.6
C12 C8 H8B 109.6
C7 C8 H8B 109.6
H8A C8 H8B 108.1
C12 C11 C16 120.27(19)
C12 C11 C6 121.86(17)
C16 C11 C6 117.85(18)
C11 C12 C13 118.6(2)
C11 C12 C8 119.68(18)
C13 C12 C8 121.71(19)
C14 C13 C12 120.9(2)
C14 C13 H13 119.6
C12 C13 H13 119.6
C13 C14 C15 120.3(2)
C13 C14 H14 119.9
C15 C14 H14 119.9
C14 C15 C16 119.7(2)
C14 C15 H15 120.1
C16 C15 H15 120.1
C15 C16 C11 120.3(2)
C15 C16 H16 119.9
C11 C16 H16 119.9
C22 C21 C26 119.0(2)
C22 C21 C2 120.3(2)
C26 C21 C2 120.5(2)
C21 C22 C23 119.6(3)
C21 C22 H22 120.2
C23 C22 H22 120.2
C24 C23 C22 120.7(3)
C24 C23 H23 119.7
C22 C23 H23 119.7
C25 C24 C23 119.6(3)
C25 C24 H24 120.2
C23 C24 H24 120.2
C24 C25 C26 120.6(3)
C24 C25 H25 119.7
C26 C25 H25 119.7
C21 C26 C25 120.5(3)
C21 C26 H26 119.8
C25 C26 H26 119.8
C32 C31 C36 119.13(18)
C32 C31 C3 121.46(18)
C36 C31 C3 119.41(17)
C33 C32 C31 119.9(2)
C33 C32 H32 120.0
C31 C32 H32 120.0
C34 C33 C32 120.8(2)
C34 C33 H33 119.6
C32 C33 H33 119.6
C33 C34 C35 119.7(2)
C33 C34 H34 120.2
C35 C34 H34 120.2
C34 C35 C36 120.0(2)
C34 C35 H35 120.0
C36 C35 H35 120.0
C31 C36 C35 120.4(2)
C31 C36 H36 119.8
C35 C36 H36 119.8
O40 C40 N4 119.74(18)
O40 C40 C41 121.32(18)
N4 C40 C41 118.81(17)
C46 C41 C42 119.1(2)
C46 C41 C40 124.00(19)
C42 C41 C40 116.7(2)
C43 C42 C41 119.8(3)
C43 C42 H42 120.1
C41 C42 H42 120.1
C44 C43 C42 120.4(3)
C44 C43 H43 119.8
C42 C43 H43 119.8
C45 C44 C43 120.0(2)
C45 C44 H44 120.0
C43 C44 H44 120.0
C44 C45 C46 120.2(3)
C44 C45 H45 119.9
C46 C45 H45 119.9
C41 C46 C45 120.4(2)
C41 C46 H46 119.8
C45 C46 H46 119.8
Cl1 C51 Cl2 90.3(13)
Cl1 C51 H51A 113.6
Cl2 C51 H51A 113.6
Cl1 C51 H51B 113.6
Cl2 C51 H51B 113.6
H51A C51 H51B 110.9

loop_
_geom_bond_atom_site_label_1
_geom_bond_atom_site_label_2
_geom_bond_distance
N1 C3 1.472(2)
N1 C2 1.483(2)
N1 C6 1.507(2)
C2 C21 1.485(3)
C2 C3 1.493(3)
C2 H2 1.0000
C3 N4 1.473(2)
C3 C31 1.490(2)
N4 C40 1.379(2)
N4 N5 1.437(2)
N5 C6 1.470(2)
N5 C7 1.473(2)
C6 C11 1.508(3)
C6 H6 1.0000
C7 C8 1.519(3)
C7 H7A 0.9900
C7 H7B 0.9900
C8 C12 1.509(3)
C8 H8A 0.9900
C8 H8B 0.9900
C11 C12 1.390(3)
C11 C16 1.392(3)
C12 C13 1.398(3)
C13 C14 1.377(4)
C13 H13 0.9500
C14 C15 1.382(4)
C14 H14 0.9500
C15 C16 1.382(3)
C15 H15 0.9500
C16 H16 0.9500
C21 C22 1.376(4)
C21 C26 1.380(3)
C22 C23 1.390(4)
C22 H22 0.9500
C23 C24 1.382(6)
C23 H23 0.9500
C24 C25 1.342(5)
C24 H24 0.9500
C25 C26 1.392(4)
C25 H25 0.9500
C26 H26 0.9500
C31 C32 1.388(3)
C31 C36 1.389(3)
C32 C33 1.387(3)
C32 H32 0.9500
C33 C34 1.376(4)
C33 H33 0.9500
C34 C35 1.378(4)
C34 H34 0.9500
C35 C36 1.390(3)
C35 H35 0.9500
C36 H36 0.9500
C40 O40 1.221(2)
C40 C41 1.505(3)
C41 C46 1.376(3)
C41 C42 1.396(3)
C42 C43 1.390(4)
C42 H42 0.9500
C43 C44 1.372(4)
C43 H43 0.9500
C44 C45 1.366(4)
C44 H44 0.9500
C45 C46 1.394(3)
C45 H45 0.9500
C46 H46 0.9500
C51 Cl1 1.89(2)
C51 Cl2 1.90(3)
C51 H51A 0.9900
C51 H51B 0.9900

loop_
_geom_torsion_atom_site_label_1
_geom_torsion_atom_site_label_2
_geom_torsion_atom_site_label_3
_geom_torsion_atom_site_label_4
_geom_torsion
C3 N1 C2 C21 -113.25(19)
C6 N1 C2 C21 152.18(16)
C6 N1 C2 C3 -94.57(15)
C2 N1 C3 N4 -109.92(16)
C6 N1 C3 N4 -1.76(18)
C2 N1 C3 C31 115.03(19)
C6 N1 C3 C31 -136.81(16)
C6 N1 C3 C2 108.16(15)
C21 C2 C3 N1 104.2(2)
N1 C2 C3 N4 94.65(16)
C21 C2 C3 N4 -161.18(18)
N1 C2 C3 C31 -108.1(2)
C21 C2 C3 C31 -3.9(3)
N1 C3 N4 C40 123.82(17)
C31 C3 N4 C40 -99.2(2)
C2 C3 N4 C40 60.0(2)
N1 C3 N4 N5 -21.14(18)
C31 C3 N4 N5 115.85(17)
C2 C3 N4 N5 -85.01(18)
C40 N4 N5 C6 -109.51(17)
C3 N4 N5 C6 35.16(17)
C40 N4 N5 C7 133.07(17)
C3 N4 N5 C7 -82.26(17)
N4 N5 C6 N1 -35.72(17)
C7 N5 C6 N1 80.28(17)
N4 N5 C6 C11 -158.43(14)
C7 N5 C6 C11 -42.44(19)
C3 N1 C6 N5 23.34(18)
C2 N1 C6 N5 87.33(17)
C3 N1 C6 C11 147.34(15)
C2 N1 C6 C11 -148.67(15)
N4 N5 C7 C8 179.59(15)
C6 N5 C7 C8 68.12(19)
N5 C7 C8 C12 -57.2(2)
N5 C6 C11 C12 8.1(2)
N1 C6 C11 C12 -111.48(19)
N5 C6 C11 C16 -170.09(17)
N1 C6 C11 C16 70.3(2)
C16 C11 C12 C13 -0.7(3)
C6 C11 C12 C13 -178.89(18)
C16 C11 C12 C8 178.72(19)
C6 C11 C12 C8 0.5(3)
C7 C8 C12 C11 24.0(3)
C7 C8 C12 C13 -156.6(2)
C11 C12 C13 C14 0.4(3)
C8 C12 C13 C14 -179.1(2)
C12 C13 C14 C15 0.3(4)
C13 C14 C15 C16 -0.7(4)
C14 C15 C16 C11 0.3(4)
C12 C11 C16 C15 0.4(3)
C6 C11 C16 C15 178.6(2)
N1 C2 C21 C22 -34.3(3)
C3 C2 C21 C22 -103.2(3)
N1 C2 C21 C26 148.8(2)
C3 C2 C21 C26 79.8(3)
C26 C21 C22 C23 -1.7(5)
C2 C21 C22 C23 -178.7(3)
C21 C22 C23 C24 -0.5(6)
C22 C23 C24 C25 2.6(6)
C23 C24 C25 C26 -2.3(5)
C22 C21 C26 C25 2.0(4)
C2 C21 C26 C25 179.0(2)
C24 C25 C26 C21 0.0(4)
N1 C3 C31 C32 0.7(3)
N4 C3 C31 C32 -129.8(2)
C2 C3 C31 C32 73.3(3)
N1 C3 C31 C36 -178.86(17)
N4 C3 C31 C36 50.6(2)
C2 C3 C31 C36 -106.2(2)
C36 C31 C32 C33 -0.3(3)
C3 C31 C32 C33 -179.9(2)
C31 C32 C33 C34 0.3(4)
C32 C33 C34 C35 -0.1(4)
C33 C34 C35 C36 0.0(4)
C32 C31 C36 C35 0.2(3)
C3 C31 C36 C35 179.80(19)
C34 C35 C36 C31 -0.1(3)
N5 N4 C40 O40 156.48(17)
C3 N4 C40 O40 16.1(3)
N5 N4 C40 C41 -27.6(2)
C3 N4 C40 C41 -168.02(16)
O40 C40 C41 C46 144.7(2)
N4 C40 C41 C46 -31.2(3)
O40 C40 C41 C42 -30.8(3)
N4 C40 C41 C42 153.3(2)
C46 C41 C42 C43 0.9(4)
C40 C41 C42 C43 176.6(2)
C41 C42 C43 C44 -0.8(4)
C42 C43 C44 C45 -0.3(4)
C43 C44 C45 C46 1.3(4)
C42 C41 C46 C45 0.0(3)
C40 C41 C46 C45 -175.4(2)
C44 C45 C46 C41 -1.1(4)
